data_7249158
loop_
_publ_author_name
'Mahdavi, Seyedehmahbobeh'
'Bockfeld, Dirk'
'Esarev, Igor V.'
'Lippmann, Petra'
'Frank, Ren\'e'
'Br\"onstrup, Mark'
'Ott, Ingo'
'Tamm, Matthias'

_publ_section_title
;
 Gold(I) and Gold(III) Carbene Complexes from the Marine Betaine
 Norzooanemonin: Inhibition of Thioredoxin Reductase, Anti-proliferative
 and Antimicrobial Activity
;
_journal_name_full 'RSC Medicinal Chemistry'
_journal_paper_doi 10.1039/D4MD00358F
_journal_year 2024
_chemical_formula_moiety 'C7 H10 Au Cl N2 O2'
_chemical_formula_sum 'C7 H10 Au Cl N2 O2'
_chemical_formula_weight 386.59
_space_group_crystal_system monoclinic
_space_group_IT_number 14
_space_group_name_Hall '-P 2yn'
_space_group_name_H-M_alt 'P 1 21/n 1'
_atom_sites_solution_hydrogens geom
_atom_sites_solution_primary iterative
_atom_sites_solution_secondary difmap
_audit_creation_method SHELXL-2018/3
_audit_update_record
;
2024-05-14 deposited with the CCDC.	2024-07-30 downloaded from the CCDC.
;
_cell_angle_alpha 90
_cell_angle_beta 92.2421(14)
_cell_angle_gamma 90
_cell_formula_units_Z 8
_cell_length_a 7.68619(11)
_cell_length_b 17.2395(3)
_cell_length_c 15.2298(2)
_cell_measurement_reflns_used 64775
_cell_measurement_temperature 109(2)
_cell_measurement_theta_max 31.4620
_cell_measurement_theta_min 2.6580
_cell_volume 2016.50(5)
_computing_cell_refinement 'CrysAlisPro 1.171.42.101a (Rigaku OD, 2023)'
_computing_data_collection 'CrysAlisPro 1.171.42.101a (Rigaku OD, 2023)'
_computing_data_reduction 'CrysAlisPro 1.171.42.101a (Rigaku OD, 2023)'
_computing_publication_material 'OLEX2 v1.3 (O. V. Dolomanov et al., J. Appl. Cryst., 2009, 42, 339-341)'
_computing_structure_refinement 'SHELXL-2018/3 (G. M. Sheldrick, Acta Cryst., 2015, C71, 3-8)'
_computing_structure_solution 'SHELXT 2018/2 (G. M. Sheldrick, Acta Cryst., 2015, A71, 3-8)'
_diffrn_ambient_environment N~2~
_diffrn_ambient_temperature 109(2)
_diffrn_detector 'Hybrid Pixel Array Detector'
_diffrn_detector_area_resol_mean 10.0000
_diffrn_detector_type HyPix
_diffrn_measured_fraction_theta_full 0.999
_diffrn_measured_fraction_theta_max 0.900
_diffrn_measurement_device 'four-circle diffractometer'
_diffrn_measurement_device_type 'XtaLAB Synergy, Single source at offset/far, HyPix'
_diffrn_measurement_method '\w scans'
_diffrn_radiation_monochromator mirror
_diffrn_radiation_probe x-ray
_diffrn_radiation_type 'Mo K\a'
_diffrn_radiation_wavelength 0.71073
_diffrn_reflns_av_unetI/netI 0.0151
_diffrn_reflns_Laue_measured_fraction_full 0.999
_diffrn_reflns_Laue_measured_fraction_max 0.900
_diffrn_reflns_limit_h_max 11
_diffrn_reflns_limit_h_min -11
_diffrn_reflns_limit_k_max 24
_diffrn_reflns_limit_k_min -24
_diffrn_reflns_limit_l_max 22
_diffrn_reflns_limit_l_min -22
_diffrn_reflns_number 14688
_diffrn_reflns_point_group_measured_fraction_full 0.999
_diffrn_reflns_point_group_measured_fraction_max 0.900
_diffrn_reflns_theta_full 25.242
_diffrn_reflns_theta_max 31.328
_diffrn_reflns_theta_min 2.677
_diffrn_source 'micro-focus sealed X-ray tube'
_diffrn_source_type 'PhotonJet (Mo) X-ray Source'
_exptl_absorpt_coefficient_mu 14.825
_exptl_absorpt_correction_T_max 1.00000
_exptl_absorpt_correction_T_min 0.68399
_exptl_absorpt_correction_type multi-scan
_exptl_absorpt_process_details
;
CrysAlisPro 1.171.42.101a (Rigaku Oxford Diffraction, 2023)
Empirical absorption correction using spherical harmonics,
implemented in SCALE3 ABSPACK scaling algorithm.
;
_exptl_crystal_colour colourless
_exptl_crystal_density_diffrn 2.547
_exptl_crystal_description irregular
_exptl_crystal_F_000 1424
_exptl_crystal_size_max 0.13
_exptl_crystal_size_mid 0.11
_exptl_crystal_size_min 0.09
_refine_diff_density_max 1.941
_refine_diff_density_min -1.973
_refine_diff_density_rms 0.467
_refine_ls_extinction_method none
_refine_ls_goodness_of_fit_ref 1.066
_refine_ls_hydrogen_treatment constr
_refine_ls_matrix_type full
_refine_ls_number_parameters 242
_refine_ls_number_reflns 14688
_refine_ls_number_restraints 0
_refine_ls_restrained_S_all 1.066
_refine_ls_R_factor_all 0.0403
_refine_ls_R_factor_gt 0.0270
_refine_ls_shift/su_max 0.002
_refine_ls_shift/su_mean 0.000
_refine_ls_structure_factor_coef Fsqd
_refine_ls_weighting_details 'w=1/[\s^2^(Fo^2^)+(0.0242P)^2^+6.3244P] where P=(Fo^2^+2Fc^2^)/3'
_refine_ls_weighting_scheme calc
_refine_ls_wR_factor_gt 0.0609
_refine_ls_wR_factor_ref 0.0641
_reflns_Friedel_coverage 0.000
_reflns_number_gt 11253
_reflns_number_total 14688
_reflns_threshold_expression 'I > 2\s(I)'
_cod_data_source_file d4md00358f2.cif
_cod_data_source_block sm01rfdb
_cod_original_sg_symbol_H-M 'P 21/n'
_cod_database_code 7249158
_shelx_shelxl_version_number 2018/3
_shelx_space_group_comment
;
The symmetry employed for this shelxl refinement is uniquely defined
by the following loop, which should always be used as a source of
symmetry information in preference to the above space-group names.
They are only intended as comments.
;
_shelx_estimated_absorpt_t_min 0.249
_shelx_estimated_absorpt_t_max 0.383
_oxdiff_exptl_absorpt_empirical_full_min 0.700
_oxdiff_exptl_absorpt_empirical_full_max 1.462
_oxdiff_exptl_absorpt_empirical_details
;
Empirical correction (ABSPACK) includes:
- Absorption correction using spherical harmonics
- Frame scaling
;

loop_
_space_group_symop_operation_xyz
'x, y, z'
'-x+1/2, y+1/2, -z+1/2'
'-x, -y, -z'
'x-1/2, -y-1/2, z-1/2'

loop_
_atom_site_label
_atom_site_type_symbol
_atom_site_fract_x
_atom_site_fract_y
_atom_site_fract_z
_atom_site_U_iso_or_equiv
_atom_site_adp_type
_atom_site_occupancy
_atom_site_site_symmetry_order
_atom_site_calc_flag
_atom_site_refinement_flags_posn
_atom_site_refinement_flags_adp
_atom_site_refinement_flags_occupancy
_atom_site_disorder_assembly
_atom_site_disorder_group
Au1 Au 0.90761(2) 0.66659(2) 0.56680(2) 0.01748(5) Uani 1 1 d . . . . .
Au1A Au 0.64508(2) 0.92065(2) 0.34091(2) 0.02036(5) Uani 1 1 d . . . . .
Cl1 Cl 1.03239(15) 0.72312(7) 0.44910(7) 0.0264(2) Uani 1 1 d . . . . .
Cl1A Cl 0.71096(17) 1.04153(7) 0.29155(8) 0.0306(2) Uani 1 1 d . . . . .
O1 O 0.6271(5) 0.47646(19) 0.9002(2) 0.0257(7) Uani 1 1 d . . . . .
O1A O 0.4180(4) 0.5953(2) 0.5189(2) 0.0237(7) Uani 1 1 d . . . . .
N1 N 0.7814(5) 0.5453(2) 0.6931(2) 0.0185(7) Uani 1 1 d . . . . .
O2A O 0.3989(5) 0.7003(2) 0.6061(2) 0.0269(7) Uani 1 1 d . . . . .
N2 N 0.7313(5) 0.6616(2) 0.7379(2) 0.0168(7) Uani 1 1 d . . . . .
O2 O 0.6562(5) 0.4039(2) 0.7785(3) 0.0327(8) Uani 1 1 d . . . . .
N2A N 0.6244(5) 0.7474(2) 0.3405(2) 0.0201(7) Uani 1 1 d . . . . .
N1A N 0.5139(5) 0.7936(2) 0.4572(2) 0.0201(7) Uani 1 1 d . . . . .
C6 C 0.6607(6) 0.4657(3) 0.8153(3) 0.0218(8) Uani 1 1 d . . . . .
C2 C 0.7033(6) 0.5398(3) 0.7736(3) 0.0187(8) Uani 1 1 d . . . . .
C1A C 0.5903(6) 0.8149(3) 0.3825(3) 0.0206(8) Uani 1 1 d . . . . .
C4 C 0.8419(6) 0.4805(3) 0.6398(3) 0.0242(9) Uani 1 1 d . . . . .
H4A H 0.923736 0.448707 0.675167 0.036 Uiso 1 1 calc R U . . .
H4B H 0.900273 0.500862 0.588587 0.036 Uiso 1 1 calc R U . . .
H4C H 0.742064 0.448785 0.620121 0.036 Uiso 1 1 calc R U . . .
C2A C 0.5010(5) 0.7134(3) 0.4617(3) 0.0179(8) Uani 1 1 d . . . . .
C1 C 0.8008(5) 0.6209(2) 0.6712(3) 0.0170(7) Uani 1 1 d . . . . .
C3A C 0.5707(6) 0.6850(3) 0.3877(3) 0.0197(8) Uani 1 1 d . . . . .
H3A H 0.580381 0.631911 0.371776 0.024 Uiso 1 1 calc R U . . .
C3 C 0.6715(6) 0.6131(2) 0.8009(3) 0.0179(8) Uani 1 1 d . . . . .
H3 H 0.618039 0.627889 0.853566 0.022 Uiso 1 1 calc R U . . .
C6A C 0.4333(6) 0.6714(3) 0.5368(3) 0.0205(8) Uani 1 1 d . . . . .
C4A C 0.4463(7) 0.8490(3) 0.5213(3) 0.0288(10) Uani 1 1 d . . . . .
H4AA H 0.513709 0.844383 0.577002 0.043 Uiso 1 1 calc R U . . .
H4AB H 0.323681 0.837415 0.530871 0.043 Uiso 1 1 calc R U . . .
H4AC H 0.456646 0.901881 0.498562 0.043 Uiso 1 1 calc R U . . .
C5 C 0.7215(6) 0.7466(2) 0.7406(3) 0.0205(8) Uani 1 1 d . . . . .
H5A H 0.811204 0.768625 0.704069 0.031 Uiso 1 1 calc R U . . .
H5B H 0.740412 0.764371 0.801382 0.031 Uiso 1 1 calc R U . . .
H5C H 0.606343 0.763439 0.718303 0.031 Uiso 1 1 calc R U . . .
C7 C 0.5702(7) 0.4076(3) 0.9457(3) 0.0297(10) Uani 1 1 d . . . . .
H7A H 0.460441 0.389081 0.918326 0.045 Uiso 1 1 calc R U . . .
H7B H 0.552742 0.420193 1.007525 0.045 Uiso 1 1 calc R U . . .
H7C H 0.658980 0.367059 0.942140 0.045 Uiso 1 1 calc R U . . .
C5A C 0.7119(6) 0.7425(3) 0.2574(3) 0.0254(9) Uani 1 1 d . . . . .
H5AA H 0.725681 0.794764 0.233197 0.038 Uiso 1 1 calc R U . . .
H5AB H 0.642138 0.710867 0.215805 0.038 Uiso 1 1 calc R U . . .
H5AC H 0.826790 0.718719 0.267321 0.038 Uiso 1 1 calc R U . . .
C7A C 0.3462(7) 0.5497(3) 0.5883(3) 0.0275(10) Uani 1 1 d . . . . .
H7AA H 0.336221 0.495482 0.569555 0.041 Uiso 1 1 calc R U . . .
H7AB H 0.230642 0.569674 0.601437 0.041 Uiso 1 1 calc R U . . .
H7AC H 0.422898 0.553075 0.641130 0.041 Uiso 1 1 calc R U . . .

loop_
_atom_site_aniso_label
_atom_site_aniso_U_11
_atom_site_aniso_U_22
_atom_site_aniso_U_33
_atom_site_aniso_U_23
_atom_site_aniso_U_13
_atom_site_aniso_U_12
Au1 0.01680(8) 0.02159(8) 0.01426(8) 0.00079(6) 0.00318(5) -0.00061(6)
Au1A 0.02079(8) 0.02019(8) 0.02001(8) -0.00053(6) -0.00018(6) -0.00101(6)
Cl1 0.0242(5) 0.0363(6) 0.0192(5) 0.0062(4) 0.0068(4) -0.0004(4)
Cl1A 0.0380(6) 0.0210(5) 0.0326(6) 0.0010(4) -0.0027(5) -0.0062(5)
O1 0.0357(18) 0.0232(16) 0.0185(15) 0.0034(12) 0.0032(13) -0.0060(14)
O1A 0.0272(16) 0.0257(16) 0.0185(14) 0.0043(12) 0.0050(12) -0.0011(13)
N1 0.0197(16) 0.0187(17) 0.0174(17) -0.0019(13) 0.0030(13) -0.0015(13)
O2A 0.0279(17) 0.0370(19) 0.0163(15) -0.0033(14) 0.0075(13) -0.0036(14)
N2 0.0181(16) 0.0156(16) 0.0168(16) 0.0011(13) 0.0035(13) -0.0019(13)
O2 0.048(2) 0.0173(15) 0.0338(19) 0.0001(14) 0.0132(17) -0.0010(15)
N2A 0.0209(17) 0.0238(18) 0.0157(16) 0.0020(14) 0.0024(14) 0.0006(14)
N1A 0.0198(17) 0.0240(18) 0.0168(16) -0.0027(14) 0.0032(14) 0.0007(14)
C6 0.023(2) 0.019(2) 0.023(2) 0.0026(16) 0.0024(17) -0.0019(16)
C2 0.0196(19) 0.0191(19) 0.0175(19) -0.0002(15) 0.0015(15) -0.0021(15)
C1A 0.0169(19) 0.027(2) 0.0177(19) -0.0016(16) 0.0016(16) 0.0005(16)
C4 0.028(2) 0.021(2) 0.024(2) -0.0061(17) 0.0041(18) -0.0005(17)
C2A 0.0169(18) 0.022(2) 0.0146(18) -0.0011(15) 0.0010(15) -0.0013(15)
C1 0.0160(18) 0.0193(19) 0.0156(18) 0.0005(15) 0.0003(14) -0.0003(15)
C3A 0.0206(19) 0.021(2) 0.0173(19) -0.0001(15) 0.0011(16) -0.0011(16)
C3 0.0197(19) 0.0195(19) 0.0149(18) 0.0023(15) 0.0031(15) -0.0015(15)
C6A 0.0162(18) 0.027(2) 0.0181(19) -0.0004(16) 0.0024(15) -0.0013(16)
C4A 0.033(3) 0.027(2) 0.027(2) -0.0061(19) 0.011(2) 0.005(2)
C5 0.026(2) 0.0143(18) 0.022(2) -0.0006(16) 0.0044(17) -0.0026(16)
C7 0.037(3) 0.028(2) 0.025(2) 0.0109(19) 0.003(2) -0.006(2)
C5A 0.031(2) 0.028(2) 0.018(2) 0.0006(17) 0.0115(18) 0.0018(19)
C7A 0.029(2) 0.031(2) 0.023(2) 0.0097(19) 0.0043(18) 0.000(2)

loop_
_atom_type_symbol
_atom_type_description
_atom_type_scat_dispersion_real
_atom_type_scat_dispersion_imag
_atom_type_scat_source
C C 0.0033 0.0016 'International Tables Vol C Tables 4.2.6.8 and 6.1.1.4'
H H 0.0000 0.0000 'International Tables Vol C Tables 4.2.6.8 and 6.1.1.4'
Au Au -2.0133 8.8022 'International Tables Vol C Tables 4.2.6.8 and 6.1.1.4'
Cl Cl 0.1484 0.1585 'International Tables Vol C Tables 4.2.6.8 and 6.1.1.4'
N N 0.0061 0.0033 'International Tables Vol C Tables 4.2.6.8 and 6.1.1.4'
O O 0.0106 0.0060 'International Tables Vol C Tables 4.2.6.8 and 6.1.1.4'

loop_
_exptl_crystal_face_index_h
_exptl_crystal_face_index_k
_exptl_crystal_face_index_l
_exptl_crystal_face_perp_dist
-8 -7 13 0.0716
-10 7 9 0.0666
-1 -22 -8 0.0416
-5 22 -3 0.0399
2 -22 8 0.0428
-3 -23 -5 0.0423
6 10 15 0.0475
-7 -14 -9 0.0544
8 12 10 0.0550
9 -1 -13 0.0817
1 -13 -18 0.0570
11 0 1 0.0678
-7 19 1 0.0485
-9 3 -11 0.0543
0 -20 -12 0.0478
9 -3 11 0.0467
0 24 -2 0.0403
-1 18 -14 0.0507
-4 6 -19 0.0579
-1 -22 9 0.0507
-1 8 -20 0.0583
-4 -19 11 0.0606
5 19 -10 0.0650
-9 -2 12 0.0268
-9 -8 10 0.0207

loop_
_geom_angle_atom_site_label_1
_geom_angle_atom_site_label_2
_geom_angle_atom_site_label_3
_geom_angle
_geom_angle_site_symmetry_1
_geom_angle_site_symmetry_3
_geom_angle_publ_flag
C1 Au1 Cl1 178.05(13) . . ?
C1A Au1A Cl1A 179.13(14) . . ?
C6 O1 C7 114.9(4) . . ?
C6A O1A C7A 114.6(4) . . ?
C1 N1 C2 109.8(4) . . ?
C1 N1 C4 123.8(4) . . ?
C2 N1 C4 126.4(4) . . ?
C1 N2 C3 111.1(4) . . ?
C1 N2 C5 123.9(4) . . ?
C3 N2 C5 124.9(4) . . ?
C1A N2A C3A 111.0(4) . . ?
C1A N2A C5A 124.2(4) . . ?
C3A N2A C5A 124.7(4) . . ?
C1A N1A C2A 110.2(4) . . ?
C1A N1A C4A 123.9(4) . . ?
C2A N1A C4A 125.8(4) . . ?
O2 C6 O1 124.6(4) . . ?
O2 C6 C2 124.9(4) . . ?
O1 C6 C2 110.5(4) . . ?
C3 C2 N1 107.2(4) . . ?
C3 C2 C6 129.3(4) . . ?
N1 C2 C6 123.5(4) . . ?
N1A C1A N2A 105.2(4) . . ?
N1A C1A Au1A 128.6(3) . . ?
N2A C1A Au1A 126.1(3) . . ?
C3A C2A N1A 106.7(4) . . ?
C3A C2A C6A 129.2(4) . . ?
N1A C2A C6A 124.0(4) . . ?
N1 C1 N2 105.2(4) . . ?
N1 C1 Au1 129.3(3) . . ?
N2 C1 Au1 125.5(3) . . ?
C2A C3A N2A 106.8(4) . . ?
C2 C3 N2 106.6(4) . . ?
O2A C6A O1A 124.0(4) . . ?
O2A C6A C2A 125.1(4) . . ?
O1A C6A C2A 110.8(4) . . ?

loop_
_geom_bond_atom_site_label_1
_geom_bond_atom_site_label_2
_geom_bond_distance
_geom_bond_site_symmetry_2
_geom_bond_publ_flag
Au1 C1 1.981(4) . ?
Au1 Cl1 2.2841(11) . ?
Au1A C1A 1.981(5) . ?
Au1A Cl1A 2.2789(12) . ?
O1 C6 1.341(6) . ?
O1 C7 1.451(6) . ?
O1A C6A 1.343(6) . ?
O1A C7A 1.444(5) . ?
N1 C1 1.354(6) . ?
N1 C2 1.390(6) . ?
N1 C4 1.466(6) . ?
O2A C6A 1.206(6) . ?
N2 C1 1.362(5) . ?
N2 C3 1.366(5) . ?
N2 C5 1.467(5) . ?
O2 C6 1.203(6) . ?
N2A C1A 1.358(6) . ?
N2A C3A 1.367(6) . ?
N2A C5A 1.459(5) . ?
N1A C1A 1.350(6) . ?
N1A C2A 1.389(6) . ?
N1A C4A 1.474(6) . ?
C6 C2 1.469(6) . ?
C2 C3 1.356(6) . ?
C2A C3A 1.358(6) . ?
C2A C6A 1.466(6) . ?

loop_
_geom_torsion_atom_site_label_1
_geom_torsion_atom_site_label_2
_geom_torsion_atom_site_label_3
_geom_torsion_atom_site_label_4
_geom_torsion
_geom_torsion_site_symmetry_1
_geom_torsion_site_symmetry_2
_geom_torsion_site_symmetry_3
_geom_torsion_site_symmetry_4
_geom_torsion_publ_flag
C7 O1 C6 O2 -4.4(7) . . . . ?
C7 O1 C6 C2 175.4(4) . . . . ?
C1 N1 C2 C3 1.1(5) . . . . ?
C4 N1 C2 C3 178.7(4) . . . . ?
C1 N1 C2 C6 178.7(4) . . . . ?
C4 N1 C2 C6 -3.6(7) . . . . ?
O2 C6 C2 C3 161.9(5) . . . . ?
O1 C6 C2 C3 -17.9(7) . . . . ?
O2 C6 C2 N1 -15.2(7) . . . . ?
O1 C6 C2 N1 164.9(4) . . . . ?
C2A N1A C1A N2A 0.1(5) . . . . ?
C4A N1A C1A N2A -176.8(4) . . . . ?
C2A N1A C1A Au1A -179.4(3) . . . . ?
C4A N1A C1A Au1A 3.7(6) . . . . ?
C3A N2A C1A N1A 0.0(5) . . . . ?
C5A N2A C1A N1A -178.2(4) . . . . ?
C3A N2A C1A Au1A 179.6(3) . . . . ?
C5A N2A C1A Au1A 1.4(6) . . . . ?
C1A N1A C2A C3A -0.2(5) . . . . ?
C4A N1A C2A C3A 176.6(4) . . . . ?
C1A N1A C2A C6A 176.4(4) . . . . ?
C4A N1A C2A C6A -6.8(7) . . . . ?
C2 N1 C1 N2 -1.1(5) . . . . ?
C4 N1 C1 N2 -178.8(4) . . . . ?
C2 N1 C1 Au1 178.3(3) . . . . ?
C4 N1 C1 Au1 0.6(6) . . . . ?
C3 N2 C1 N1 0.7(5) . . . . ?
C5 N2 C1 N1 -178.8(4) . . . . ?
C3 N2 C1 Au1 -178.7(3) . . . . ?
C5 N2 C1 Au1 1.8(6) . . . . ?
N1A C2A C3A N2A 0.2(5) . . . . ?
C6A C2A C3A N2A -176.2(4) . . . . ?
C1A N2A C3A C2A -0.1(5) . . . . ?
C5A N2A C3A C2A 178.0(4) . . . . ?
N1 C2 C3 N2 -0.6(5) . . . . ?
C6 C2 C3 N2 -178.1(4) . . . . ?
C1 N2 C3 C2 -0.1(5) . . . . ?
C5 N2 C3 C2 179.4(4) . . . . ?
C7A O1A C6A O2A 3.5(6) . . . . ?
C7A O1A C6A C2A -177.9(4) . . . . ?
C3A C2A C6A O2A 167.5(5) . . . . ?
N1A C2A C6A O2A -8.2(7) . . . . ?
C3A C2A C6A O1A -11.1(7) . . . . ?
N1A C2A C6A O1A 173.1(4) . . . . ?

loop_
_exptl_oxdiff_crystal_face_indexfrac_h
_exptl_oxdiff_crystal_face_indexfrac_k
_exptl_oxdiff_crystal_face_indexfrac_l
_exptl_oxdiff_crystal_face_x
_exptl_oxdiff_crystal_face_y
_exptl_oxdiff_crystal_face_z
-8.3132 -6.7274 13.0497 -0.9917 -0.0781 0.1018
-9.5031 7.1976 8.8498 -0.7588 -0.6480 0.0660
-0.5739 -22.3640 -8.3014 -0.0553 0.7113 0.7007
-4.6394 21.6691 -2.8063 0.0783 -0.9962 -0.0386
2.2801 -21.9211 7.9082 -0.3826 0.9239 -0.0090
-2.5446 -22.7536 -5.4407 -0.2681 0.6490 0.7120
5.7771 10.4373 15.2006 0.0051 -0.0075 -1.0000
-7.4305 -13.7397 -9.2710 -0.3308 0.0804 0.9403
7.9541 11.5540 9.7963 0.3187 0.0241 -0.9476
8.8356 -1.2352 -13.0519 0.9239 0.3826 0.0090
0.7631 -12.9441 -18.1660 0.4503 0.3855 0.8054
10.7869 -0.2328 1.1522 0.6116 0.5215 -0.5950
-6.9747 18.5729 1.4416 -0.2335 -0.9723 -0.0090
-8.8494 2.9251 -11.4205 -0.1413 -0.5848 0.7988
0.1570 -19.7967 -12.4724 0.1508 0.6311 0.7609
8.8886 -3.3262 11.2221 0.1448 0.5996 -0.7871
-0.1351 24.1828 -2.1338 0.3603 -0.8691 -0.3388
-0.6387 17.8846 -14.4157 0.6339 -0.7426 0.2161
-3.9186 5.9806 -18.9884 0.4299 -0.5046 0.7487
-1.3254 -21.6740 9.4418 -0.6447 0.7548 0.1214
-0.6979 7.6767 -20.2528 0.6847 -0.4203 0.5954
-4.3329 -18.5958 11.1543 -0.8409 0.5152 0.1656
4.5775 18.9260 -10.2975 0.8331 -0.5104 -0.2133
-9.2165 -2.3369 11.7989 -0.9524 -0.2822 0.1154
-9.0212 -8.2410 10.0866 -0.9610 -0.0753 0.2660
